data_1573711
_journal_paper_doi 10.1039/D4SC08530B
_chemical_formula_moiety 'C12 H11 N3 O S'
_chemical_formula_sum 'C12 H11 N3 O S'
_chemical_formula_weight 245.30
_space_group_crystal_system triclinic
_space_group_IT_number 2
_space_group_name_Hall '-P 1'
_space_group_name_H-M_alt 'P -1'
_atom_sites_solution_hydrogens mixed
_atom_sites_solution_primary direct
_audit_creation_method
;FinalCif V137 by Daniel Kratzert, Freiburg 2024, 
https://dkratzert.de/finalcif.html
;
_audit_update_record
;
2024-05-24 deposited with the CCDC.	2025-01-09 downloaded from the CCDC.
;
_cell_angle_alpha 70.013(9)
_cell_angle_beta 83.399(9)
_cell_angle_gamma 88.167(8)
_cell_formula_units_Z 2
_cell_length_a 5.823(2)
_cell_length_b 9.744(4)
_cell_length_c 11.011(4)
_cell_measurement_reflns_used 9990
_cell_measurement_temperature 100(2)
_cell_measurement_theta_max 31.528
_cell_measurement_theta_min 2.4225
_cell_volume 583.2(4)
_computing_cell_refinement 'SAINT V8.40B'
_computing_data_collection 'Bruker BIS 2018.9.0.3/05-Dec-2018 and APEX5_2023.9-2'
_computing_data_reduction 'SAINT V8.40B'
_computing_structure_refinement 'SHELXL-2019/2 (Sheldrick, 2019)'
_computing_structure_solution 'SHELXT 2018/2 (Sheldrick, 2018)'
_diffrn_ambient_environment N~2~
_diffrn_ambient_temperature 100(2)
_diffrn_detector CCD
_diffrn_detector_area_resol_mean 8.3
_diffrn_detector_type 'Bruker APEXII'
_diffrn_measured_fraction_theta_full 0.999
_diffrn_measured_fraction_theta_max 0.996
_diffrn_measurement_device 'three-circle diffractometer'
_diffrn_measurement_device_type 'Bruker APEX2 QUAZAR'
_diffrn_measurement_method '\w and \f scans'
_diffrn_measurement_specimen_support 'MiTeGen micromount'
_diffrn_radiation_monochromator 'mirror optics'
_diffrn_radiation_probe x-ray
_diffrn_radiation_type MoK\a
_diffrn_radiation_wavelength 0.71073
_diffrn_reflns_av_R_equivalents 0.0358
_diffrn_reflns_av_unetI/netI 0.0199
_diffrn_reflns_Laue_measured_fraction_full 0.999
_diffrn_reflns_Laue_measured_fraction_max 0.996
_diffrn_reflns_limit_h_max 8
_diffrn_reflns_limit_h_min -8
_diffrn_reflns_limit_k_max 14
_diffrn_reflns_limit_k_min -14
_diffrn_reflns_limit_l_max 16
_diffrn_reflns_limit_l_min -16
_diffrn_reflns_number 34462
_diffrn_reflns_point_group_measured_fraction_full 0.999
_diffrn_reflns_point_group_measured_fraction_max 0.996
_diffrn_reflns_theta_full 25.242
_diffrn_reflns_theta_max 31.603
_diffrn_reflns_theta_min 1.980
_diffrn_source 'microfocus sealed X-ray tube'
_diffrn_source_current 0.6
_diffrn_source_type 'Incoatec I\ms'
_diffrn_source_voltage 50.0
_exptl_absorpt_coefficient_mu 0.263
_exptl_absorpt_correction_T_max 0.7462
_exptl_absorpt_correction_T_min 0.7145
_exptl_absorpt_correction_type multi-scan
_exptl_absorpt_process_details
;SADABS-2016/2 - Bruker AXS area detector scaling and absorption correction: 
Krause, L., Herbst-Irmer, R., Sheldrick G.M. & Stalke D., J. Appl. Cryst. 48 
(2015) 3-10
;
_exptl_crystal_colour colourless
_exptl_crystal_density_diffrn 1.397
_exptl_crystal_description block
_exptl_crystal_F_000 256
_exptl_crystal_recrystallization_method
'Crystals were obtained at room temperature from a mixture of dichloromethane and ethanol by slow solvent evaporation.'
_exptl_crystal_size_max 0.747
_exptl_crystal_size_mid 0.387
_exptl_crystal_size_min 0.140
_refine_diff_density_max 0.466
_refine_diff_density_min -0.216
_refine_diff_density_rms 0.049
_refine_ls_extinction_method none
_refine_ls_goodness_of_fit_ref 1.072
_refine_ls_hydrogen_treatment mixed
_refine_ls_matrix_type full
_refine_ls_number_parameters 206
_refine_ls_number_reflns 3908
_refine_ls_number_restraints 259
_refine_ls_restrained_S_all 1.048
_refine_ls_R_factor_all 0.0359
_refine_ls_R_factor_gt 0.0319
_refine_ls_shift/su_max 0.001
_refine_ls_shift/su_mean 0.000
_refine_ls_structure_factor_coef Fsqd
_refine_ls_weighting_details 'w=1/[\s^2^(Fo^2^)+(0.0426P)^2^+0.1615P] where P=(Fo^2^+2Fc^2^)/3'
_refine_ls_weighting_scheme calc
_refine_ls_wR_factor_gt 0.0853
_refine_ls_wR_factor_ref 0.0874
_reflns_Friedel_coverage 0.000
_reflns_number_gt 3506
_reflns_number_total 3908
_reflns_threshold_expression 'I > 2\s(I)'
_cod_data_source_file d4sc08530b2.cif
_cod_data_source_block Eisenreich_TSC_20_a
_cod_original_cell_volume 583.3(4)
_cod_database_code 1573711
_shelx_shelxl_version_number 2019/3
_shelx_space_group_comment
;
The symmetry employed for this shelxl refinement is uniquely defined
by the following loop, which should always be used as a source of
symmetry information in preference to the above space-group names.
They are only intended as comments.
;
_shelx_estimated_absorpt_t_min 0.828
_shelx_estimated_absorpt_t_max 0.964
_olex2_diffrn_ambient_temperature_device 'Oxford Cryostream 800'

loop_
_space_group_symop_operation_xyz
'x, y, z'
'-x, -y, -z'

loop_
_atom_site_label
_atom_site_type_symbol
_atom_site_fract_x
_atom_site_fract_y
_atom_site_fract_z
_atom_site_U_iso_or_equiv
_atom_site_adp_type
_atom_site_occupancy
_atom_site_site_symmetry_order
_atom_site_calc_flag
_atom_site_refinement_flags_posn
_atom_site_refinement_flags_adp
_atom_site_refinement_flags_occupancy
_atom_site_disorder_assembly
_atom_site_disorder_group
S1 S -0.01163(4) 0.38303(3) 0.86041(2) 0.01823(7) Uani 1 1 d . . . . .
N1 N 0.42111(14) 0.44530(9) 0.73802(8) 0.01672(15) Uani 1 1 d D . . . .
H1N H 0.545(2) 0.4883(14) 0.7322(13) 0.020 Uiso 1 1 d D U . . .
N2 N 0.29318(15) 0.56806(9) 0.87556(8) 0.01694(16) Uani 1 1 d D . . . .
H2N H 0.196(2) 0.5789(14) 0.9358(12) 0.020 Uiso 1 1 d D U . . .
N3 N 0.49752(14) 0.64522(9) 0.83694(8) 0.01600(15) Uani 1 1 d D . . . .
C1 C 0.24792(16) 0.46839(10) 0.82043(9) 0.01454(16) Uani 1 1 d D . . . .
C2 C 0.41324(16) 0.35844(10) 0.65779(9) 0.01468(16) Uani 1 1 d D . . . .
C3 C 0.23292(17) 0.37078(10) 0.58195(9) 0.01729(17) Uani 1 1 d . . . . .
H3 H 0.107091 0.433886 0.586793 0.021 Uiso 1 1 calc R U . . .
C4 C 0.23829(18) 0.29003(11) 0.49899(9) 0.01984(18) Uani 1 1 d . . . . .
H4 H 0.115388 0.298028 0.447266 0.024 Uiso 1 1 calc R U . . .
C5 C 0.42246(18) 0.19767(11) 0.49132(9) 0.01982(19) Uani 1 1 d . . . . .
H5 H 0.425321 0.142677 0.434646 0.024 Uiso 1 1 calc R U . . .
C6 C 0.60190(18) 0.18630(11) 0.56686(10) 0.02038(19) Uani 1 1 d . . . . .
H6 H 0.727747 0.123283 0.561801 0.024 Uiso 1 1 calc R U . . .
C7 C 0.59859(17) 0.26688(11) 0.65022(10) 0.01841(18) Uani 1 1 d . . . . .
H7 H 0.722084 0.259282 0.701470 0.022 Uiso 1 1 calc R U . . .
C8 C 0.52409(17) 0.74231(10) 0.88977(9) 0.01726(17) Uani 1 1 d D . . . .
H8 H 0.408591 0.751166 0.954946 0.021 Uiso 1 1 calc R U . A 1
O1_1 O 0.8900(6) 0.8176(4) 0.7604(4) 0.0213(7) Uani 0.595(6) 1 d D U P B 1
C1_1 C 1.0577(5) 0.9200(3) 0.7433(3) 0.0240(5) Uani 0.595(6) 1 d D U P B 1
H1_1 H 1.195877 0.931366 0.685686 0.029 Uiso 0.595(6) 1 calc R U P B 1
C2_1 C 1.0017(6) 1.0022(4) 0.8184(4) 0.0242(6) Uani 0.595(6) 1 d D U P B 1
H2_1 H 1.090004 1.080525 0.822480 0.029 Uiso 0.595(6) 1 calc R U P B 1
C3_1 C 0.7848(11) 0.9494(8) 0.8906(7) 0.0231(8) Uani 0.595(6) 1 d D U P B 1
H3_1 H 0.699976 0.984947 0.952499 0.028 Uiso 0.595(6) 1 calc R U P B 1
C4_1 C 0.7235(13) 0.8380(10) 0.8532(10) 0.0158(10) Uani 0.595(6) 1 d D U P B 1
O1_2 O 0.7404(11) 0.9365(9) 0.9037(8) 0.0221(10) Uani 0.405(6) 1 d D U P B 2
C1_2 C 0.9464(9) 1.0078(5) 0.8557(5) 0.0234(8) Uani 0.405(6) 1 d D U P B 2
H1_2 H 0.996973 1.087864 0.876714 0.028 Uiso 0.405(6) 1 calc R U P B 2
C2_2 C 1.0671(7) 0.9494(5) 0.7750(4) 0.0228(7) Uani 0.405(6) 1 d D U P B 2
H2_2 H 1.215175 0.980229 0.729040 0.027 Uiso 0.405(6) 1 calc R U P B 2
C3_2 C 0.9313(13) 0.8318(9) 0.7709(8) 0.0192(9) Uani 0.405(6) 1 d D U P B 2
H3_2 H 0.972286 0.769256 0.722111 0.023 Uiso 0.405(6) 1 calc R U P B 2
C4_2 C 0.7346(19) 0.8265(15) 0.8494(14) 0.0165(13) Uani 0.405(6) 1 d D U P B 2

loop_
_atom_site_aniso_label
_atom_site_aniso_U_11
_atom_site_aniso_U_22
_atom_site_aniso_U_33
_atom_site_aniso_U_23
_atom_site_aniso_U_13
_atom_site_aniso_U_12
S1 0.01568(11) 0.02291(12) 0.01940(12) -0.01229(9) 0.00198(8) -0.00447(8)
N1 0.0140(4) 0.0190(4) 0.0206(4) -0.0118(3) 0.0014(3) -0.0035(3)
N2 0.0173(4) 0.0179(4) 0.0181(4) -0.0102(3) 0.0017(3) -0.0033(3)
N3 0.0169(4) 0.0150(3) 0.0171(4) -0.0064(3) -0.0018(3) -0.0023(3)
C1 0.0161(4) 0.0142(4) 0.0141(4) -0.0057(3) -0.0018(3) 0.0002(3)
C2 0.0156(4) 0.0144(4) 0.0147(4) -0.0064(3) 0.0008(3) -0.0024(3)
C3 0.0173(4) 0.0193(4) 0.0156(4) -0.0065(3) -0.0015(3) 0.0013(3)
C4 0.0209(4) 0.0244(5) 0.0158(4) -0.0084(3) -0.0033(3) -0.0018(4)
C5 0.0248(5) 0.0196(4) 0.0175(4) -0.0100(3) 0.0003(3) -0.0036(4)
C6 0.0205(4) 0.0199(4) 0.0240(5) -0.0123(4) -0.0014(4) 0.0021(3)
C7 0.0169(4) 0.0197(4) 0.0217(4) -0.0106(3) -0.0038(3) 0.0013(3)
C8 0.0199(4) 0.0166(4) 0.0168(4) -0.0076(3) -0.0017(3) -0.0005(3)
O1_1 0.0172(13) 0.0215(9) 0.0276(12) -0.0120(7) -0.0001(9) -0.0039(8)
C1_1 0.0199(9) 0.0190(11) 0.0324(13) -0.0074(8) -0.0034(9) -0.0030(7)
C2_1 0.0233(14) 0.0181(10) 0.0323(17) -0.0078(10) -0.0089(10) -0.0049(9)
C3_1 0.030(2) 0.0177(14) 0.0265(15) -0.0119(12) -0.0085(13) -0.0035(13)
C4_1 0.0172(13) 0.0137(18) 0.0174(16) -0.0068(13) -0.0006(11) 0.0001(11)
O1_2 0.023(2) 0.0160(17) 0.0315(19) -0.0117(14) -0.0072(13) -0.0039(13)
C1_2 0.025(2) 0.0164(13) 0.030(2) -0.0076(14) -0.0096(14) -0.0017(13)
C2_2 0.0223(13) 0.0192(17) 0.0261(18) -0.0050(12) -0.0058(12) -0.0059(12)
C3_2 0.019(2) 0.022(2) 0.0169(14) -0.0063(13) -0.0064(14) 0.0003(14)
C4_2 0.026(3) 0.012(2) 0.017(2) -0.0096(16) -0.0103(18) 0.0021(17)

loop_
_atom_type_symbol
_atom_type_description
_atom_type_scat_dispersion_real
_atom_type_scat_dispersion_imag
_atom_type_scat_source
C C 0.0033 0.0016 'International Tables Vol C Tables 4.2.6.8 and 6.1.1.4'
H H 0.0000 0.0000 'International Tables Vol C Tables 4.2.6.8 and 6.1.1.4'
N N 0.0061 0.0033 'International Tables Vol C Tables 4.2.6.8 and 6.1.1.4'
O O 0.0106 0.0060 'International Tables Vol C Tables 4.2.6.8 and 6.1.1.4'
S S 0.1246 0.1234 'International Tables Vol C Tables 4.2.6.8 and 6.1.1.4'

loop_
_geom_angle_atom_site_label_1
_geom_angle_atom_site_label_2
_geom_angle_atom_site_label_3
_geom_angle
_geom_angle_site_symmetry_1
_geom_angle_site_symmetry_3
_geom_angle_publ_flag
C1 N1 C2 127.07(8) . . ?
C1 N1 H1N 116.1(9) . . ?
C2 N1 H1N 116.8(9) . . ?
C1 N2 N3 119.42(8) . . ?
C1 N2 H2N 119.1(9) . . ?
N3 N2 H2N 121.4(9) . . ?
C8 N3 N2 115.84(8) . . ?
N1 C1 N2 115.33(8) . . ?
N1 C1 S1 125.59(7) . . ?
N2 C1 S1 119.07(7) . . ?
C7 C2 C3 120.34(9) . . ?
C7 C2 N1 118.23(8) . . ?
C3 C2 N1 121.30(8) . . ?
C4 C3 C2 119.56(9) . . ?
C4 C3 H3 120.2 . . ?
C2 C3 H3 120.2 . . ?
C5 C4 C3 120.45(9) . . ?
C5 C4 H4 119.8 . . ?
C3 C4 H4 119.8 . . ?
C6 C5 C4 119.67(9) . . ?
C6 C5 H5 120.2 . . ?
C4 C5 H5 120.2 . . ?
C5 C6 C7 120.40(9) . . ?
C5 C6 H6 119.8 . . ?
C7 C6 H6 119.8 . . ?
C2 C7 C6 119.58(9) . . ?
C2 C7 H7 120.2 . . ?
C6 C7 H7 120.2 . . ?
N3 C8 C4_2 117.0(5) . . ?
N3 C8 C4_1 122.2(3) . . ?
N3 C8 H8 118.9 . . ?
C4_1 C8 H8 118.9 . . ?
C1_1 O1_1 C4_1 105.1(4) . . ?
C2_1 C1_1 O1_1 111.3(3) . . ?
C2_1 C1_1 H1_1 124.3 . . ?
O1_1 C1_1 H1_1 124.3 . . ?
C1_1 C2_1 C3_1 106.8(3) . . ?
C1_1 C2_1 H2_1 126.6 . . ?
C3_1 C2_1 H2_1 126.6 . . ?
C4_1 C3_1 C2_1 106.2(5) . . ?
C4_1 C3_1 H3_1 126.9 . . ?
C2_1 C3_1 H3_1 126.9 . . ?
C3_1 C4_1 O1_1 110.6(4) . . ?
C3_1 C4_1 C8 132.8(6) . . ?
O1_1 C4_1 C8 116.6(5) . . ?
C1_2 O1_2 C4_2 106.5(6) . . ?
C2_2 C1_2 O1_2 110.5(5) . . ?
C2_2 C1_2 H1_2 124.8 . . ?
O1_2 C1_2 H1_2 124.8 . . ?
C1_2 C2_2 C3_2 107.0(5) . . ?
C1_2 C2_2 H2_2 126.5 . . ?
C3_2 C2_2 H2_2 126.5 . . ?
C4_2 C3_2 C2_2 106.9(6) . . ?
C4_2 C3_2 H3_2 126.5 . . ?
C2_2 C3_2 H3_2 126.5 . . ?
C3_2 C4_2 O1_2 109.1(7) . . ?
C3_2 C4_2 C8 137.9(9) . . ?
O1_2 C4_2 C8 113.0(8) . . ?

loop_
_geom_bond_atom_site_label_1
_geom_bond_atom_site_label_2
_geom_bond_distance
_geom_bond_site_symmetry_2
_geom_bond_publ_flag
S1 C1 1.6873(11) . ?
N1 C1 1.3439(12) . ?
N1 C2 1.4218(12) . ?
N1 H1N 0.831(11) . ?
N2 C1 1.3555(12) . ?
N2 N3 1.3727(12) . ?
N2 H2N 0.853(11) . ?
N3 C8 1.2899(12) . ?
C2 C7 1.3916(14) . ?
C2 C3 1.3926(14) . ?
C3 C4 1.3920(14) . ?
C3 H3 0.9500 . ?
C4 C5 1.3917(15) . ?
C4 H4 0.9500 . ?
C5 C6 1.3876(15) . ?
C5 H5 0.9500 . ?
C6 C7 1.3953(14) . ?
C6 H6 0.9500 . ?
C7 H7 0.9500 . ?
C8 C4_2 1.436(8) . ?
C8 C4_1 1.444(5) . ?
C8 H8 0.9500 . ?
O1_1 C1_1 1.369(3) . ?
O1_1 C4_1 1.386(7) . ?
C1_1 C2_1 1.344(4) . ?
C1_1 H1_1 0.9500 . ?
C2_1 C3_1 1.422(6) . ?
C2_1 H2_1 0.9500 . ?
C3_1 C4_1 1.356(8) . ?
C3_1 H3_1 0.9500 . ?
O1_2 C1_2 1.363(5) . ?
O1_2 C4_2 1.397(11) . ?
C1_2 C2_2 1.336(5) . ?
C1_2 H1_2 0.9500 . ?
C2_2 C3_2 1.429(7) . ?
C2_2 H2_2 0.9500 . ?
C3_2 C4_2 1.344(11) . ?
C3_2 H3_2 0.9500 . ?

loop_
_geom_torsion_atom_site_label_1
_geom_torsion_atom_site_label_2
_geom_torsion_atom_site_label_3
_geom_torsion_atom_site_label_4
_geom_torsion
_geom_torsion_site_symmetry_1
_geom_torsion_site_symmetry_2
_geom_torsion_site_symmetry_3
_geom_torsion_site_symmetry_4
_geom_torsion_publ_flag
C1 N2 N3 C8 177.21(8) . . . . ?
C2 N1 C1 N2 -173.37(9) . . . . ?
C2 N1 C1 S1 7.58(14) . . . . ?
N3 N2 C1 N1 5.33(13) . . . . ?
N3 N2 C1 S1 -175.56(7) . . . . ?
C1 N1 C2 C7 -136.66(10) . . . . ?
C1 N1 C2 C3 47.43(14) . . . . ?
C7 C2 C3 C4 0.46(14) . . . . ?
N1 C2 C3 C4 176.28(9) . . . . ?
C2 C3 C4 C5 -0.14(15) . . . . ?
C3 C4 C5 C6 -0.07(15) . . . . ?
C4 C5 C6 C7 -0.03(15) . . . . ?
C3 C2 C7 C6 -0.56(14) . . . . ?
N1 C2 C7 C6 -176.50(9) . . . . ?
C5 C6 C7 C2 0.34(15) . . . . ?
N2 N3 C8 C4_2 -178.9(8) . . . . ?
N2 N3 C8 C4_1 -176.2(6) . . . . ?
C4_1 O1_1 C1_1 C2_1 -0.9(6) . . . . ?
O1_1 C1_1 C2_1 C3_1 0.7(5) . . . . ?
C1_1 C2_1 C3_1 C4_1 -0.3(8) . . . . ?
C2_1 C3_1 C4_1 O1_1 -0.2(11) . . . . ?
C2_1 C3_1 C4_1 C8 -179.5(10) . . . . ?
C1_1 O1_1 C4_1 C3_1 0.7(10) . . . . ?
C1_1 O1_1 C4_1 C8 -180.0(7) . . . . ?
N3 C8 C4_1 C3_1 177.3(10) . . . . ?
N3 C8 C4_1 O1_1 -1.8(12) . . . . ?
C4_2 O1_2 C1_2 C2_2 0.3(10) . . . . ?
O1_2 C1_2 C2_2 C3_2 -0.4(6) . . . . ?
C1_2 C2_2 C3_2 C4_2 0.3(10) . . . . ?
C2_2 C3_2 C4_2 O1_2 -0.2(14) . . . . ?
C2_2 C3_2 C4_2 C8 178.6(17) . . . . ?
C1_2 O1_2 C4_2 C3_2 -0.1(14) . . . . ?
C1_2 O1_2 C4_2 C8 -179.1(10) . . . . ?
N3 C8 C4_2 C3_2 -3(2) . . . . ?
N3 C8 C4_2 O1_2 175.2(8) . . . . ?
